data_7045513
loop_
_publ_author_name
'Upmann, Daniel'
'Jones, Peter G.'

_publ_section_title
;
 Bromination and iodination of diphosphane dichalcogenides.
;
_journal_issue 8
_journal_name_full 'Dalton transactions (Cambridge, England : 2003)'
_journal_page_first 2748
_journal_page_last 2758
_journal_paper_doi 10.1039/c7dt04531j
_journal_volume 47
_journal_year 2018
_chemical_formula_sum 'C13 H30 I4 P2 Se2'
_chemical_formula_weight 913.83
_space_group_IT_number 7
_space_group_name_Hall 'P -2yac'
_space_group_name_H-M_alt 'P 1 n 1'
_symmetry_cell_setting monoclinic
_symmetry_space_group_name_Hall 'P -2yac'
_symmetry_space_group_name_H-M 'P 1 n 1'
_atom_sites_solution_hydrogens geom
_atom_sites_solution_primary direct
_atom_sites_solution_secondary difmap
_audit_creation_method SHELXL-97
_audit_update_record
;
2016-07-19 deposited with the CCDC.
2018-02-02 downloaded from the CCDC.
;
_cell_angle_alpha 90.00
_cell_angle_beta 95.358(4)
_cell_angle_gamma 90.00
_cell_formula_units_Z 2
_cell_length_a 8.6379(4)
_cell_length_b 14.2975(5)
_cell_length_c 10.2018(3)
_cell_measurement_reflns_used 16335
_cell_measurement_temperature 100(2)
_cell_measurement_theta_max 30.7480
_cell_measurement_theta_min 2.4480
_cell_volume 1254.42(8)
_computing_cell_refinement
;
CrysAlisPro, Agilent Technologies,
Version 1.171.37.35 (release 13-08-2014 CrysAlis171 .NET)
(compiled Aug 13 2014,18:06:01)
;
_computing_data_collection
;
CrysAlisPro, Agilent Technologies,
Version 1.171.37.35 (release 13-08-2014 CrysAlis171 .NET)
(compiled Aug 13 2014,18:06:01)
;
_computing_data_reduction
;
CrysAlisPro, Agilent Technologies,
Version 1.171.37.35 (release 13-08-2014 CrysAlis171 .NET)
(compiled Aug 13 2014,18:06:01)
;
_computing_molecular_graphics 'Bruker XP'
_computing_publication_material SHELXL-97
_computing_structure_refinement 'SHELXL-97 (Sheldrick, 1997)'
_computing_structure_solution 'SHELXS-97 (Sheldrick, 1990)'
_diffrn_ambient_temperature 100(2)
_diffrn_detector_area_resol_mean 16.1419
_diffrn_measured_fraction_theta_full 0.995
_diffrn_measured_fraction_theta_max 0.960
_diffrn_measurement_device_type 'Oxford Diffraction Xcalibur, Eos'
_diffrn_measurement_method '\w scan'
_diffrn_radiation_monochromator graphite
_diffrn_radiation_type 'Mo K\a'
_diffrn_radiation_wavelength 0.71073
_diffrn_reflns_av_R_equivalents 0.0354
_diffrn_reflns_av_sigmaI/netI 0.0272
_diffrn_reflns_limit_h_max 12
_diffrn_reflns_limit_h_min -11
_diffrn_reflns_limit_k_max 20
_diffrn_reflns_limit_k_min -20
_diffrn_reflns_limit_l_max 14
_diffrn_reflns_limit_l_min -14
_diffrn_reflns_number 39452
_diffrn_reflns_theta_full 30.00
_diffrn_reflns_theta_max 30.97
_diffrn_reflns_theta_min 2.46
_diffrn_source 'Enhance (Mo) X-ray Source'
_exptl_absorpt_coefficient_mu 7.992
_exptl_absorpt_correction_T_max 1.00000
_exptl_absorpt_correction_T_min 0.55113
_exptl_absorpt_correction_type multi-scan
_exptl_absorpt_process_details
;
CrysAlisPro, Agilent Technologies,
Version 1.171.37.35 (release 13-08-2014 CrysAlis171 .NET)
(compiled Aug 13 2014,18:06:01)
;
_exptl_crystal_colour red
_exptl_crystal_density_diffrn 2.419
_exptl_crystal_density_method 'not measured'
_exptl_crystal_description plate
_exptl_crystal_F_000 836
_exptl_crystal_size_max 0.5
_exptl_crystal_size_mid 0.2
_exptl_crystal_size_min 0.1
_refine_diff_density_max 0.688
_refine_diff_density_min -0.652
_refine_diff_density_rms 0.108
_refine_ls_abs_structure_details 'Flack H D (1983), Acta Cryst. A39, 876-881'
_refine_ls_abs_structure_Flack 0.020(6)
_refine_ls_extinction_method none
_refine_ls_goodness_of_fit_ref 1.035
_refine_ls_hydrogen_treatment constr
_refine_ls_matrix_type full
_refine_ls_number_parameters 198
_refine_ls_number_reflns 7359
_refine_ls_number_restraints 2
_refine_ls_restrained_S_all 1.035
_refine_ls_R_factor_all 0.0216
_refine_ls_R_factor_gt 0.0200
_refine_ls_shift/su_max 0.002
_refine_ls_shift/su_mean 0.000
_refine_ls_structure_factor_coef Fsqd
_refine_ls_weighting_details 'calc w=1/[\s^2^(Fo^2^)+(0.0140P)^2^+0.6444P] where P=(Fo^2^+2Fc^2^)/3'
_refine_ls_weighting_scheme calc
_refine_ls_wR_factor_gt 0.0386
_refine_ls_wR_factor_ref 0.0393
_reflns_number_gt 7101
_reflns_number_total 7359
_reflns_threshold_expression >2sigma(I)
_cod_data_source_file c7dt04531j2.cif
_cod_data_source_block ella
_cod_depositor_comments 'Adding full bibliography for 7045509--7045531.cif.'
_cod_original_cell_volume 1254.43(8)
_cod_original_sg_symbol_H-M 'P n'
_cod_database_code 7045513

loop_
_symmetry_equiv_pos_as_xyz
'x, y, z'
'x+1/2, -y, z+1/2'

loop_
_atom_site_label
_atom_site_type_symbol
_atom_site_fract_x
_atom_site_fract_y
_atom_site_fract_z
_atom_site_U_iso_or_equiv
_atom_site_adp_type
_atom_site_occupancy
_atom_site_symmetry_multiplicity
_atom_site_calc_flag
_atom_site_refinement_flags
I1 I 0.15291(3) 0.013332(15) 0.27147(2) 0.02034(5) Uani 1 1 d .
I2 I -0.02402(2) 0.165558(15) 0.567554(19) 0.01963(5) Uani 1 1 d .
I3 I -0.06242(3) 0.246974(16) 0.82273(2) 0.01606(4) Uani 1 1 d .
I4 I -0.10100(3) 0.336826(17) 1.07523(2) 0.02434(5) Uani 1 1 d .
Se1 Se 0.23970(4) 0.19342(2) 0.32467(3) 0.01567(6) Uani 1 1 d .
Se2 Se 0.29314(4) 0.37988(2) 0.37669(3) 0.01949(7) Uani 1 1 d .
P1 P 0.46723(9) 0.18726(6) 0.23714(7) 0.01170(15) Uani 1 1 d .
P2 P 0.53577(10) 0.35655(6) 0.43151(8) 0.01334(15) Uani 1 1 d .
C01 C 0.6070(4) 0.2644(2) 0.3284(3) 0.0126(6) Uani 1 1 d .
H01A H 0.6695 0.2948 0.2638 0.015 Uiso 1 1 calc R
H01B H 0.6789 0.2247 0.3854 0.015 Uiso 1 1 calc R
C1 C 0.5527(4) 0.0705(2) 0.2495(3) 0.0163(6) Uani 1 1 d .
H1 H 0.4791 0.0271 0.1982 0.020 Uiso 1 1 calc R
C2 C 0.4500(4) 0.2201(2) 0.0629(3) 0.0176(6) Uani 1 1 d .
H2 H 0.5567 0.2198 0.0323 0.021 Uiso 1 1 calc R
C3 C 0.6541(4) 0.4601(2) 0.4074(3) 0.0183(6) Uani 1 1 d .
H3 H 0.6253 0.5084 0.4716 0.022 Uiso 1 1 calc R
C4 C 0.5818(4) 0.3194(2) 0.6028(3) 0.0174(6) Uani 1 1 d .
H4 H 0.6937 0.3005 0.6129 0.021 Uiso 1 1 calc R
C11 C 0.7059(4) 0.0683(2) 0.1855(4) 0.0234(7) Uani 1 1 d .
H11A H 0.7517 0.0057 0.1950 0.035 Uiso 1 1 calc R
H11B H 0.7780 0.1142 0.2288 0.035 Uiso 1 1 calc R
H11C H 0.6863 0.0838 0.0918 0.035 Uiso 1 1 calc R
C12 C 0.5722(4) 0.0350(2) 0.3914(3) 0.0224(7) Uani 1 1 d .
H12A H 0.6548 0.0706 0.4415 0.034 Uiso 1 1 calc R
H12B H 0.6000 -0.0314 0.3921 0.034 Uiso 1 1 calc R
H12C H 0.4744 0.0432 0.4316 0.034 Uiso 1 1 calc R
C21 C 0.3529(4) 0.1464(3) -0.0159(3) 0.0209(7) Uani 1 1 d .
H21A H 0.3428 0.1636 -0.1093 0.031 Uiso 1 1 calc R
H21B H 0.2494 0.1430 0.0159 0.031 Uiso 1 1 calc R
H21C H 0.4040 0.0854 -0.0048 0.031 Uiso 1 1 calc R
C22 C 0.3814(4) 0.3180(2) 0.0389(3) 0.0228(7) Uani 1 1 d .
H22A H 0.2799 0.3214 0.0742 0.034 Uiso 1 1 calc R
H22B H 0.3689 0.3307 -0.0559 0.034 Uiso 1 1 calc R
H22C H 0.4515 0.3645 0.0830 0.034 Uiso 1 1 calc R
C31 C 0.8288(4) 0.4382(2) 0.4402(3) 0.0210(7) Uani 1 1 d .
H31A H 0.8906 0.4932 0.4213 0.031 Uiso 1 1 calc R
H31B H 0.8582 0.3854 0.3866 0.031 Uiso 1 1 calc R
H31C H 0.8482 0.4222 0.5337 0.031 Uiso 1 1 calc R
C32 C 0.6204(4) 0.5019(2) 0.2693(4) 0.0236(8) Uani 1 1 d .
H32A H 0.6562 0.4586 0.2040 0.035 Uiso 1 1 calc R
H32B H 0.6751 0.5617 0.2647 0.035 Uiso 1 1 calc R
H32C H 0.5083 0.5121 0.2510 0.035 Uiso 1 1 calc R
C41 C 0.5631(5) 0.4012(3) 0.6975(3) 0.0249(8) Uani 1 1 d .
H41A H 0.5826 0.3792 0.7885 0.037 Uiso 1 1 calc R
H41B H 0.4572 0.4260 0.6831 0.037 Uiso 1 1 calc R
H41C H 0.6378 0.4505 0.6813 0.037 Uiso 1 1 calc R
C42 C 0.4866(5) 0.2347(3) 0.6377(3) 0.0255(8) Uani 1 1 d .
H42A H 0.3768 0.2524 0.6361 0.038 Uiso 1 1 calc R
H42B H 0.5238 0.2126 0.7260 0.038 Uiso 1 1 calc R
H42C H 0.4979 0.1848 0.5736 0.038 Uiso 1 1 calc R

loop_
_atom_site_aniso_label
_atom_site_aniso_U_11
_atom_site_aniso_U_22
_atom_site_aniso_U_33
_atom_site_aniso_U_23
_atom_site_aniso_U_13
_atom_site_aniso_U_12
I1 0.01750(10) 0.01995(10) 0.02403(10) -0.00331(8) 0.00442(8) -0.00523(9)
I2 0.01992(11) 0.01925(11) 0.02061(10) -0.00075(8) 0.00656(8) 0.00085(9)
I3 0.01387(9) 0.01495(9) 0.01932(8) 0.00109(7) 0.00137(6) -0.00020(7)
I4 0.02331(12) 0.02800(13) 0.02304(11) -0.00580(9) 0.00918(9) -0.00696(10)
Se1 0.01171(15) 0.01666(15) 0.01912(14) 0.00022(11) 0.00398(11) 0.00025(12)
Se2 0.01518(16) 0.01560(16) 0.02765(17) -0.00002(13) 0.00173(13) 0.00414(13)
P1 0.0112(4) 0.0114(4) 0.0124(3) 0.0000(3) 0.0005(3) -0.0001(3)
P2 0.0151(4) 0.0112(4) 0.0139(3) -0.0006(3) 0.0023(3) 0.0009(3)
C01 0.0116(14) 0.0107(14) 0.0156(14) -0.0013(11) 0.0024(11) -0.0016(11)
C1 0.0160(16) 0.0099(15) 0.0222(15) -0.0027(12) -0.0018(12) 0.0018(12)
C2 0.0169(16) 0.0226(17) 0.0134(14) 0.0018(12) 0.0021(12) -0.0019(13)
C3 0.0212(17) 0.0108(15) 0.0239(16) -0.0019(12) 0.0079(13) -0.0024(13)
C4 0.0200(16) 0.0184(16) 0.0142(14) -0.0009(12) 0.0024(12) 0.0034(13)
C11 0.0144(16) 0.0217(18) 0.0344(19) -0.0104(14) 0.0036(14) 0.0041(14)
C12 0.0251(18) 0.0137(16) 0.0267(17) 0.0039(13) -0.0064(14) 0.0004(14)
C21 0.0244(18) 0.0261(18) 0.0117(14) -0.0012(12) -0.0016(12) -0.0028(14)
C22 0.0272(19) 0.0206(18) 0.0199(16) 0.0056(13) -0.0015(14) -0.0033(15)
C31 0.0211(17) 0.0174(17) 0.0238(16) -0.0028(13) -0.0013(13) -0.0057(14)
C32 0.026(2) 0.0166(17) 0.0285(17) 0.0027(14) 0.0067(15) 0.0029(14)
C41 0.033(2) 0.0259(19) 0.0166(16) -0.0035(13) 0.0064(14) 0.0010(16)
C42 0.038(2) 0.0228(19) 0.0167(16) 0.0059(13) 0.0061(15) 0.0002(16)

loop_
_atom_type_symbol
_atom_type_description
_atom_type_scat_dispersion_real
_atom_type_scat_dispersion_imag
_atom_type_scat_source
C C 0.0033 0.0016 'International Tables Vol C Tables 4.2.6.8 and 6.1.1.4'
H H 0.0000 0.0000 'International Tables Vol C Tables 4.2.6.8 and 6.1.1.4'
P P 0.1023 0.0942 'International Tables Vol C Tables 4.2.6.8 and 6.1.1.4'
Se Se -0.0929 2.2259 'International Tables Vol C Tables 4.2.6.8 and 6.1.1.4'
I I -0.4742 1.8119 'International Tables Vol C Tables 4.2.6.8 and 6.1.1.4'

loop_
_geom_angle_atom_site_label_1
_geom_angle_atom_site_label_2
_geom_angle_atom_site_label_3
_geom_angle
I2 I3 I4 177.623(11)
P1 Se1 I1 96.84(2)
P1 Se1 Se2 88.70(2)
I1 Se1 Se2 173.712(16)
P2 Se2 Se1 92.41(3)
C1 P1 C01 105.90(14)
C1 P1 C2 107.29(15)
C01 P1 C2 109.24(15)
C1 P1 Se1 111.94(11)
C01 P1 Se1 109.69(10)
C2 P1 Se1 112.52(11)
C01 P2 C3 106.45(15)
C01 P2 C4 106.58(14)
C3 P2 C4 106.75(16)
C01 P2 Se2 109.59(10)
C3 P2 Se2 112.59(12)
C4 P2 Se2 114.42(12)
P1 C01 P2 119.13(17)
C12 C1 C11 112.0(3)
C12 C1 P1 112.1(2)
C11 C1 P1 110.4(2)
C21 C2 C22 111.1(3)
C21 C2 P1 108.9(2)
C22 C2 P1 112.7(2)
C32 C3 C31 112.1(3)
C32 C3 P2 112.3(2)
C31 C3 P2 110.7(2)
C42 C4 C41 111.5(3)
C42 C4 P2 112.3(2)
C41 C4 P2 110.7(2)

loop_
_geom_bond_atom_site_label_1
_geom_bond_atom_site_label_2
_geom_bond_distance
I1 Se1 2.7222(4)
I2 I3 2.8989(3)
I3 I4 2.9252(3)
Se1 P1 2.2351(8)
Se1 Se2 2.7487(5)
Se2 P2 2.1442(9)
P1 C1 1.825(3)
P1 C01 1.825(3)
P1 C2 1.831(3)
P2 C01 1.828(3)
P2 C3 1.829(3)
P2 C4 1.834(3)
C1 C12 1.528(4)
C1 C11 1.530(5)
C2 C21 1.528(5)
C2 C22 1.530(5)
C3 C32 1.533(5)
C3 C31 1.546(5)
C4 C42 1.525(5)
C4 C41 1.534(5)
